data_8100010
loop_
_publ_author_name
'Kirchmaier, Ralph'
'Altin, Erg\"un'
'Lentz, Axel'

_publ_section_title
;
Crystal structure of diaqua-bis(pyridine)-\m~2~-squarato(1,3)-
zinc(II), Zn(C~4~O~4~)(C~5~H~5~N)~2~(H~2~O)~2~
;
_journal_issue 1
_journal_name_full 'Zeitschrift f\"ur Kristallographie - New Crystal Structures'
_journal_page_first 31
_journal_page_last 32
_journal_volume 219
_journal_year 2004
_chemical_formula_moiety '(Zn 2+), (C5 H5 N)2, (C4 O4 2-), 2(H2 O)'
_chemical_formula_structural '[Zn (C4 O4) (C5 H5 N)2 (H2 O)2]'
_chemical_formula_sum 'C14 H14 N2 O6 Zn'
_chemical_formula_weight 371.64
_space_group_IT_number 61
_symmetry_cell_setting orthorhombic
_symmetry_Int_Tables_number 61
_symmetry_space_group_name_Hall '-P 2ac 2ab'
_symmetry_space_group_name_H-M 'P b c a'
_cell_angle_alpha 90.00
_cell_angle_beta 90.00
_cell_angle_gamma 90.00
_cell_formula_units_Z 4
_cell_length_a 7.9823(11)
_cell_length_b 12.0284(15)
_cell_length_c 15.7210(17)
_cell_measurement_temperature 293(2)
_cell_volume 1509.4(3)
_diffrn_ambient_temperature 293(2)
_exptl_crystal_density_diffrn 1.635
_cod_depositor_comments
;
The following automatic conversions were performed:

'_symmetry_cell_setting' tag value 'orthorombic' was replaced with
'orthorhombic' value.

Automatic conversion script
Id: cif_fix_values 1646 2011-03-28 12:23:43Z adriana 
;
_cod_database_code 8100010

loop_
_symmetry_equiv_pos_as_xyz
'x, y, z'
'-x+1/2, -y, z+1/2'
'x+1/2, -y+1/2, -z'
'-x, y+1/2, -z+1/2'
'-x, -y, -z'
'x-1/2, y, -z-1/2'
'-x-1/2, y-1/2, z'
'x, -y-1/2, z-1/2'

loop_
_atom_site_label
_atom_site_type_symbol
_atom_site_fract_x
_atom_site_fract_y
_atom_site_fract_z
_atom_site_U_iso_or_equiv
_atom_site_adp_type
_atom_site_occupancy
_atom_site_symmetry_multiplicity
_atom_site_Wyckoff_symbol
_atom_site_calc_flag
_atom_site_refinement_flags
_atom_site_disorder_assembly
_atom_site_disorder_group
H3A H -0.170(5) 0.332(3) 0.463(2) 0.038(10) Uiso 1 8 c d . . .
H3B H -0.021(4) 0.295(3) 0.453(3) 0.046(11) Uiso 1 8 c d . . .
Zn1 Zn 0.0000 0.5000 0.5000 0.01137(14) Uani 1 4 a d S . .
O3 O -0.0825(2) 0.34888(15) 0.44396(12) 0.0163(4) Uani 1 8 c d . . .
O2 O 0.6126(2) 0.32629(13) 0.51479(12) 0.0247(5) Uani 1 8 c d . . .
O1 O 0.2378(2) 0.42411(13) 0.51480(10) 0.0151(4) Uani 1 8 c d . . .
N1 N 0.0714(2) 0.55820(16) 0.37548(13) 0.0165(5) Uani 1 8 c d . . .
C2 C 0.5509(3) 0.4213(2) 0.50731(15) 0.0135(5) Uani 1 8 c d . . .
C1 C 0.3807(3) 0.46650(19) 0.50645(15) 0.0119(5) Uani 1 8 c d . . .
C4 C 0.0809(4) 0.7021(2) 0.27065(19) 0.0311(7) Uani 1 8 c d . . .
H4 H 0.0604 0.7757 0.2559 0.037 Uiso 1 8 c calc R . .
C6 C 0.1787(4) 0.5217(2) 0.2363(2) 0.0333(7) Uani 1 8 c d . . .
H6 H 0.2252 0.4716 0.1980 0.040 Uiso 1 8 c calc R . .
C3 C 0.0440(3) 0.6640(2) 0.35148(18) 0.0231(6) Uani 1 8 c d . . .
H3 H -0.0015 0.7134 0.3907 0.028 Uiso 1 8 c calc R . .
C7 C 0.1391(3) 0.4887(2) 0.31807(19) 0.0239(6) Uani 1 8 c d . . .
H7 H 0.1602 0.4155 0.3340 0.029 Uiso 1 8 c calc R . .
C5 C 0.1483(4) 0.6297(3) 0.2123(2) 0.0328(7) Uani 1 8 c d . . .
H5 H 0.1731 0.6534 0.1575 0.039 Uiso 1 8 c calc R . .

loop_
_atom_site_aniso_label
_atom_site_aniso_U_11
_atom_site_aniso_U_22
_atom_site_aniso_U_33
_atom_site_aniso_U_23
_atom_site_aniso_U_13
_atom_site_aniso_U_12
Zn1 0.0066(2) 0.0130(2) 0.0146(3) 0.00060(15) -0.00010(14) -0.00020(14)
O3 0.0108(9) 0.0134(9) 0.0247(11) -0.0009(7) -0.0008(8) 0.0016(8)
O2 0.0113(9) 0.0118(8) 0.0511(14) 0.0036(8) 0.0011(8) 0.0018(7)
O1 0.0076(8) 0.0134(8) 0.0244(11) 0.0017(7) -0.0013(7) -0.0007(6)
N1 0.0135(10) 0.0211(11) 0.0150(12) 0.0009(8) 0.0013(8) -0.0009(9)
C2 0.0078(10) 0.0143(11) 0.0183(14) -0.0003(10) -0.0017(9) -0.0015(9)
C1 0.0080(11) 0.0118(10) 0.0160(14) -0.0003(9) -0.0003(9) 0.0019(9)
C4 0.0332(18) 0.0305(15) 0.030(2) 0.0145(12) -0.0003(13) -0.0018(13)
C6 0.0287(16) 0.0451(18) 0.026(2) -0.0058(13) 0.0081(12) 0.0017(14)
C3 0.0218(13) 0.0243(14) 0.0233(17) 0.0024(12) 0.0013(10) 0.0008(11)
C7 0.0223(14) 0.0275(15) 0.0219(17) -0.0006(11) 0.0045(11) 0.0015(11)
C5 0.0285(17) 0.050(2) 0.0193(18) 0.0080(13) 0.0027(12) -0.0061(13)

loop_
_geom_bond_atom_site_label_1
_geom_bond_atom_site_label_2
_geom_bond_distance
_geom_bond_site_symmetry_2
_geom_bond_publ_flag
Zn1 O1 2.1191(16) 5_566 ?
Zn1 O1 2.1191(16) . ?
Zn1 O3 2.1247(17) . ?
Zn1 O3 2.1247(17) 5_566 ?
Zn1 N1 2.156(2) . ?
Zn1 N1 2.156(2) 5_566 ?
O2 C2 1.250(3) . ?
O1 C1 1.256(3) . ?
N1 C7 1.344(3) . ?
N1 C3 1.346(3) . ?
C2 C1 1.464(3) . ?
C2 C1 1.472(3) 5_666 ?
C1 C2 1.472(3) 5_666 ?
C4 C5 1.374(4) . ?
C4 C3 1.383(4) . ?
C6 C5 1.374(4) . ?
C6 C7 1.382(4) . ?
